data_7039842
loop_
_publ_author_name
'Yang, Wenxue'
'Zhao, Ke-Qing'
'Prior, Timothy J.'
'Hughes, David L.'
'Arbaoui, Abdessamad'
'Elsegood, Mark R. J.'
'Redshaw, Carl'

_publ_section_title
;
 Structural studies of Schiff-base [2 + 2] macrocycles derived from
 2,2'-oxydianiline and the ROP capability of their organoaluminium
 complexes.
;
_journal_issue 30
_journal_name_full 'Dalton transactions (Cambridge, England : 2003)'
_journal_page_first 11990
_journal_page_last 12005
_journal_paper_doi 10.1039/c6dt01997h
_journal_volume 45
_journal_year 2016
_chemical_formula_moiety 'C104 H101 Al N8 O4, 5(C2 H3 N)'
_chemical_formula_sum 'C114 H116 Al N13 O4'
_chemical_formula_weight 1759.17
_chemical_name_systematic
; 
 ? 
;
_space_group_crystal_system monoclinic
_space_group_IT_number 14
_space_group_name_Hall '-P 2ybc'
_space_group_name_H-M_alt 'P 1 21/c 1'
_symmetry_space_group_name_Hall '-P 2ybc'
_symmetry_space_group_name_H-M 'P 1 21/c 1'
_atom_sites_solution_hydrogens geom
_atom_sites_solution_primary direct
_atom_sites_solution_secondary difmap
_audit_creation_method SHELXL-2014/7
_audit_update_record
;
2016-03-10 deposited with the CCDC.
2016-06-20 downloaded from the CCDC.
;
_cell_angle_alpha 90
_cell_angle_beta 107.9523(6)
_cell_angle_gamma 90
_cell_formula_units_Z 4
_cell_length_a 16.2328(2)
_cell_length_b 27.3761(3)
_cell_length_c 23.7006(3)
_cell_measurement_reflns_used 234544
_cell_measurement_temperature 120(2)
_cell_measurement_theta_max 27.48
_cell_measurement_theta_min 2.91
_cell_volume 10019.5(2)
_computing_cell_refinement 'DENZO (Otwinowski & Minor, 1997) & COLLECT'
_computing_data_collection 'COLLECT (Hooft, R.W.W., 1998)'
_computing_data_reduction 'DENZO & COLLECT'
_computing_molecular_graphics 'Bruker SHELXTL'
_computing_publication_material 'Bruker SHELXTL and local programs'
_computing_structure_refinement 'SHELXL-2014/7 (Sheldrick, 2014)'
_computing_structure_solution 'SHELXS-97 (Sheldrick, 2008)'
_diffrn_ambient_temperature 120(2)
_diffrn_detector_area_resol_mean 9.091
_diffrn_measured_fraction_theta_full 0.998
_diffrn_measured_fraction_theta_max 0.998
_diffrn_measurement_device_type 'Bruker-Nonius Roper CCD camera on \k-goniostat'
_diffrn_measurement_method '\f & \w scans'
_diffrn_radiation_monochromator graphite
_diffrn_radiation_type MoK\a
_diffrn_radiation_wavelength 0.71073
_diffrn_reflns_av_R_equivalents 0.1045
_diffrn_reflns_av_unetI/netI 0.0625
_diffrn_reflns_Laue_measured_fraction_full 0.998
_diffrn_reflns_Laue_measured_fraction_max 0.998
_diffrn_reflns_limit_h_max 19
_diffrn_reflns_limit_h_min -19
_diffrn_reflns_limit_k_max 32
_diffrn_reflns_limit_k_min -32
_diffrn_reflns_limit_l_max 28
_diffrn_reflns_limit_l_min -28
_diffrn_reflns_number 191662
_diffrn_reflns_point_group_measured_fraction_full 0.998
_diffrn_reflns_point_group_measured_fraction_max 0.998
_diffrn_reflns_theta_full 25.000
_diffrn_reflns_theta_max 25.000
_diffrn_reflns_theta_min 2.919
_diffrn_source 'Bruker-Nonius FR591 rotating anode'
_exptl_absorpt_coefficient_mu 0.080
_exptl_absorpt_correction_T_max 0.990
_exptl_absorpt_correction_T_min 0.973
_exptl_absorpt_correction_type multi-scan
_exptl_absorpt_process_details 'SADABS v2007/2, Sheldrick, G.M., (2007)'
_exptl_crystal_colour yellow
_exptl_crystal_density_diffrn 1.166
_exptl_crystal_density_method 'not measured'
_exptl_crystal_description block
_exptl_crystal_F_000 3744
_exptl_crystal_size_max 0.350
_exptl_crystal_size_mid 0.250
_exptl_crystal_size_min 0.120
_refine_diff_density_max 0.279
_refine_diff_density_min -0.292
_refine_diff_density_rms 0.048
_refine_ls_extinction_method none
_refine_ls_goodness_of_fit_ref 1.025
_refine_ls_hydrogen_treatment constr
_refine_ls_matrix_type full
_refine_ls_number_parameters 1095
_refine_ls_number_reflns 17619
_refine_ls_number_restraints 9
_refine_ls_restrained_S_all 1.026
_refine_ls_R_factor_all 0.1022
_refine_ls_R_factor_gt 0.0661
_refine_ls_shift/su_max 0.001
_refine_ls_shift/su_mean 0.000
_refine_ls_structure_factor_coef Fsqd
_refine_ls_weighting_details 'w=1/[\s^2^(Fo^2^)+(0.0554P)^2^+7.7180P] where P=(Fo^2^+2Fc^2^)/3'
_refine_ls_weighting_scheme calc
_refine_ls_wR_factor_gt 0.1373
_refine_ls_wR_factor_ref 0.1530
_reflns_Friedel_coverage 0.000
_reflns_number_gt 12308
_reflns_number_total 17619
_reflns_threshold_expression 'I > 2\s(I)'
_cod_data_source_file c6dt01997h2.cif
_cod_data_source_block cr343
_cod_depositor_comments 'Adding full bibliography for 7039831--7039842.cif.'
_cod_database_code 7039842
_shelx_shelxl_version_number 2014/7
_shelx_space_group_comment
; 
The symmetry employed for this shelxl refinement is uniquely defined 
by the following loop, which should always be used as a source of 
symmetry information in preference to the above space-group names. 
They are only intended as comments. 
;
_shelx_estimated_absorpt_t_min 0.973
_shelx_estimated_absorpt_t_max 0.990

loop_
_space_group_symop_operation_xyz
'x, y, z'
'-x, y+1/2, -z+1/2'
'-x, -y, -z'
'x, -y-1/2, z-1/2'

loop_
_atom_site_label
_atom_site_type_symbol
_atom_site_fract_x
_atom_site_fract_y
_atom_site_fract_z
_atom_site_U_iso_or_equiv
_atom_site_adp_type
_atom_site_occupancy
_atom_site_site_symmetry_order
_atom_site_calc_flag
_atom_site_refinement_flags_posn
_atom_site_refinement_flags_adp
Al1 Al 0.20939(5) 0.86499(3) 0.40862(3) 0.02435(18) Uani 1 1 d . .
O1 O 0.26929(10) 0.80811(6) 0.42346(8) 0.0268(4) Uani 1 1 d . .
C1 C 0.24163(15) 0.76573(9) 0.39855(12) 0.0258(6) Uani 1 1 d . .
C2 C 0.27453(16) 0.72193(9) 0.42876(12) 0.0287(6) Uani 1 1 d . .
C3 C 0.23946(17) 0.67746(9) 0.40445(12) 0.0324(6) Uani 1 1 d . .
H3 H 0.2601 0.6485 0.4262 0.039 Uiso 1 1 calc R U
C4 C 0.17523(16) 0.67338(9) 0.34946(13) 0.0320(6) Uani 1 1 d . .
C5 C 0.15030(16) 0.71606(9) 0.31799(12) 0.0306(6) Uani 1 1 d . .
H5 H 0.1095 0.7144 0.2794 0.037 Uiso 1 1 calc R U
C6 C 0.18283(15) 0.76190(9) 0.34073(12) 0.0266(6) Uani 1 1 d . .
C7 C 0.13946(19) 0.62301(10) 0.32610(14) 0.0422(7) Uani 1 1 d . .
C8 C 0.0982(3) 0.59924(13) 0.36979(18) 0.0734(11) Uani 1 1 d . .
H8A H 0.0501 0.6196 0.3730 0.110 Uiso 1 1 calc R U
H8B H 0.1417 0.5963 0.4089 0.110 Uiso 1 1 calc R U
H8C H 0.0764 0.5667 0.3553 0.110 Uiso 1 1 calc R U
C9 C 0.2142(2) 0.59053(11) 0.32133(16) 0.0569(9) Uani 1 1 d . .
H9A H 0.1923 0.5576 0.3091 0.085 Uiso 1 1 calc R U
H9B H 0.2591 0.5890 0.3600 0.085 Uiso 1 1 calc R U
H9C H 0.2387 0.6043 0.2919 0.085 Uiso 1 1 calc R U
C10 C 0.0718(2) 0.62619(11) 0.26527(16) 0.0578(10) Uani 1 1 d . .
H10A H 0.0235 0.6467 0.2677 0.087 Uiso 1 1 calc R U
H10B H 0.0503 0.5934 0.2520 0.087 Uiso 1 1 calc R U
H10C H 0.0979 0.6406 0.2370 0.087 Uiso 1 1 calc R U
C11 C 0.16244(16) 0.80350(9) 0.30184(12) 0.0282(6) Uani 1 1 d . .
H11 H 0.1324 0.7977 0.2612 0.034 Uiso 1 1 calc R U
N1 N 0.18206(13) 0.84854(7) 0.31815(9) 0.0275(5) Uani 1 1 d . .
C12 C 0.16298(17) 0.88418(9) 0.27099(12) 0.0315(6) Uani 1 1 d . .
C13 C 0.0837(2) 0.90811(11) 0.25504(14) 0.0453(8) Uani 1 1 d . .
H13 H 0.0412 0.8991 0.2731 0.054 Uiso 1 1 calc R U
C14 C 0.0663(2) 0.94469(12) 0.21326(15) 0.0604(10) Uani 1 1 d . .
H14 H 0.0118 0.9608 0.2026 0.072 Uiso 1 1 calc R U
C15 C 0.1271(3) 0.95808(12) 0.18686(16) 0.0607(10) Uani 1 1 d . .
H15 H 0.1154 0.9838 0.1586 0.073 Uiso 1 1 calc R U
C16 C 0.2056(2) 0.93372(12) 0.20191(14) 0.0544(9) Uani 1 1 d . .
H16 H 0.2475 0.9431 0.1835 0.065 Uiso 1 1 calc R U
C17 C 0.22506(19) 0.89583(11) 0.24335(13) 0.0428(7) Uani 1 1 d . .
C18 C 0.31030(19) 0.86870(14) 0.25577(15) 0.0586(10) Uani 1 1 d . .
H18A H 0.3177 0.8469 0.2904 0.070 Uiso 1 1 calc R U
H18B H 0.3584 0.8926 0.2662 0.070 Uiso 1 1 calc R U
C19 C 0.3156(2) 0.83784(14) 0.20227(15) 0.0641(11) Uani 1 1 d . .
H19A H 0.3038 0.8594 0.1671 0.077 Uiso 1 1 calc R U
H19B H 0.3754 0.8253 0.2109 0.077 Uiso 1 1 calc R U
C20 C 0.2536(2) 0.79505(14) 0.18704(14) 0.0562(10) Uani 1 1 d . .
C21 C 0.1720(2) 0.80062(17) 0.14521(16) 0.0696(12) Uani 1 1 d . .
H21 H 0.1555 0.8314 0.1267 0.084 Uiso 1 1 calc R U
C22 C 0.1152(2) 0.7619(2) 0.13059(16) 0.0775(13) Uani 1 1 d . .
H22 H 0.0594 0.7664 0.1027 0.093 Uiso 1 1 calc R U
C23 C 0.1385(2) 0.71654(17) 0.15618(16) 0.0675(11) Uani 1 1 d . .
H23 H 0.0995 0.6898 0.1454 0.081 Uiso 1 1 calc R U
C24 C 0.2196(2) 0.71033(14) 0.19782(14) 0.0546(9) Uani 1 1 d . .
H24 H 0.2363 0.6791 0.2150 0.066 Uiso 1 1 calc R U
C25 C 0.27646(19) 0.74962(13) 0.21443(13) 0.0486(8) Uani 1 1 d . .
N2 N 0.36118(15) 0.74469(10) 0.25459(11) 0.0448(6) Uani 1 1 d . .
C26 C 0.37657(18) 0.71501(11) 0.29808(13) 0.0381(7) Uani 1 1 d . .
H26 H 0.3301 0.6973 0.3048 0.046 Uiso 1 1 calc R U
O2 O 0.41769(11) 0.64507(7) 0.38962(9) 0.0399(5) Uani 1 1 d . .
H2 H 0.4362 0.6276 0.4201 0.060 Uiso 1 1 calc R U
C27 C 0.48197(17) 0.67406(10) 0.38422(12) 0.0331(6) Uani 1 1 d . .
C28 C 0.46472(17) 0.70780(10) 0.33780(13) 0.0345(7) Uani 1 1 d . .
C29 C 0.53335(17) 0.73457(10) 0.32917(13) 0.0356(7) Uani 1 1 d . .
H29 H 0.5215 0.7565 0.2966 0.043 Uiso 1 1 calc R U
C30 C 0.61856(17) 0.73048(10) 0.36644(13) 0.0349(7) Uani 1 1 d . .
C31 C 0.63305(18) 0.69824(10) 0.41359(13) 0.0373(7) Uani 1 1 d . .
H31 H 0.6901 0.6953 0.4403 0.045 Uiso 1 1 calc R U
C32 C 0.56710(17) 0.66978(10) 0.42348(12) 0.0333(6) Uani 1 1 d . .
C33 C 0.69289(18) 0.75874(10) 0.35380(15) 0.0429(8) Uani 1 1 d . .
C34 C 0.7182(3) 0.73109(12) 0.3051(2) 0.0780(13) Uani 1 1 d . .
H34A H 0.7374 0.6981 0.3190 0.117 Uiso 1 1 calc R U
H34B H 0.7652 0.7485 0.2959 0.117 Uiso 1 1 calc R U
H34C H 0.6679 0.7291 0.2693 0.117 Uiso 1 1 calc R U
C35 C 0.7709(2) 0.76356(15) 0.40846(19) 0.0812(13) Uani 1 1 d . .
H35A H 0.7925 0.7310 0.4228 0.122 Uiso 1 1 calc R U
H35B H 0.7543 0.7810 0.4394 0.122 Uiso 1 1 calc R U
H35C H 0.8164 0.7819 0.3985 0.122 Uiso 1 1 calc R U
C36 C 0.6637(2) 0.81002(11) 0.33088(16) 0.0520(9) Uani 1 1 d . .
H36A H 0.7119 0.8272 0.3229 0.078 Uiso 1 1 calc R U
H36B H 0.6457 0.8280 0.3608 0.078 Uiso 1 1 calc R U
H36C H 0.6150 0.8077 0.2942 0.078 Uiso 1 1 calc R U
C37 C 0.58875(18) 0.63457(10) 0.47092(13) 0.0380(7) Uani 1 1 d . .
H37 H 0.6465 0.6337 0.4969 0.046 Uiso 1 1 calc R U
N3 N 0.53349(14) 0.60442(8) 0.47966(10) 0.0356(6) Uani 1 1 d . .
C38 C 0.56133(18) 0.56770(9) 0.52424(13) 0.0359(7) Uani 1 1 d . .
C39 C 0.64192(19) 0.54519(10) 0.53512(14) 0.0412(7) Uani 1 1 d . .
H39 H 0.6797 0.5552 0.5136 0.049 Uiso 1 1 calc R U
C40 C 0.6670(2) 0.50860(10) 0.57685(14) 0.0459(8) Uani 1 1 d . .
H40 H 0.7220 0.4935 0.5841 0.055 Uiso 1 1 calc R U
C41 C 0.6126(2) 0.49387(11) 0.60804(14) 0.0477(8) Uani 1 1 d . .
H41 H 0.6300 0.4689 0.6372 0.057 Uiso 1 1 calc R U
C42 C 0.5324(2) 0.51559(10) 0.59672(14) 0.0445(8) Uani 1 1 d . .
H42 H 0.4951 0.5051 0.6183 0.053 Uiso 1 1 calc R U
C43 C 0.50454(19) 0.55243(10) 0.55472(13) 0.0388(7) Uani 1 1 d . .
C44 C 0.41594(18) 0.57470(10) 0.54430(14) 0.0420(7) Uani 1 1 d . .
H44A H 0.3733 0.5481 0.5407 0.050 Uiso 1 1 calc R U
H44B H 0.3997 0.5926 0.5062 0.050 Uiso 1 1 calc R U
C45 C 0.4105(2) 0.60965(11) 0.59342(14) 0.0452(8) Uani 1 1 d . .
H45A H 0.3505 0.6221 0.5837 0.054 Uiso 1 1 calc R U
H45B H 0.4233 0.5912 0.6311 0.054 Uiso 1 1 calc R U
C46 C 0.47176(19) 0.65258(11) 0.60256(13) 0.0415(7) Uani 1 1 d . .
C47 C 0.5437(2) 0.65578(13) 0.65231(14) 0.0520(9) Uani 1 1 d . .
H47 H 0.5536 0.6309 0.6815 0.062 Uiso 1 1 calc R U
C48 C 0.6014(2) 0.69408(14) 0.66074(16) 0.0622(10) Uani 1 1 d . .
H48 H 0.6501 0.6954 0.6955 0.075 Uiso 1 1 calc R U
C49 C 0.5881(2) 0.73067(13) 0.61827(16) 0.0572(9) Uani 1 1 d . .
H49 H 0.6280 0.7569 0.6235 0.069 Uiso 1 1 calc R U
C50 C 0.51655(19) 0.72855(11) 0.56849(15) 0.0472(8) Uani 1 1 d . .
H50 H 0.5074 0.7534 0.5392 0.057 Uiso 1 1 calc R U
C51 C 0.45744(18) 0.69023(10) 0.56073(12) 0.0358(7) Uani 1 1 d . .
N4 N 0.38339(15) 0.68590(8) 0.51004(10) 0.0362(6) Uani 1 1 d . .
C52 C 0.34675(17) 0.72439(10) 0.48361(12) 0.0322(6) Uani 1 1 d . .
H52 H 0.3670 0.7554 0.5000 0.039 Uiso 1 1 calc R U
O3 O 0.10397(10) 0.83637(6) 0.40127(7) 0.0251(4) Uani 1 1 d . .
C53 C 0.04432(15) 0.85723(8) 0.41999(11) 0.0247(6) Uani 1 1 d . .
C54 C 0.06471(16) 0.87960(9) 0.47612(12) 0.0275(6) Uani 1 1 d . .
C55 C -0.00055(16) 0.90046(9) 0.49511(12) 0.0309(6) Uani 1 1 d . .
H55 H 0.0143 0.9138 0.5340 0.037 Uiso 1 1 calc R U
C56 C -0.08664(16) 0.90252(9) 0.45941(12) 0.0299(6) Uani 1 1 d . .
C57 C -0.10585(16) 0.88080(9) 0.40393(12) 0.0293(6) Uani 1 1 d . .
H57 H -0.1639 0.8819 0.3784 0.035 Uiso 1 1 calc R U
C58 C -0.04339(15) 0.85746(9) 0.38408(12) 0.0267(6) Uani 1 1 d . .
C59 C -0.15444(17) 0.92846(10) 0.48195(13) 0.0349(7) Uani 1 1 d . .
C60 C -0.12790(18) 0.98233(10) 0.49601(14) 0.0413(7) Uani 1 1 d . .
H60A H -0.0699 0.9838 0.5249 0.062 Uiso 1 1 calc R U
H60B H -0.1694 0.9984 0.5125 0.062 Uiso 1 1 calc R U
H60C H -0.1276 0.9991 0.4595 0.062 Uiso 1 1 calc R U
C61 C -0.16023(19) 0.90244(11) 0.53778(14) 0.0448(8) Uani 1 1 d . .
H61A H -0.1759 0.8681 0.5285 0.067 Uiso 1 1 calc R U
H61B H -0.2045 0.9183 0.5518 0.067 Uiso 1 1 calc R U
H61C H -0.1041 0.9043 0.5688 0.067 Uiso 1 1 calc R U
C62 C -0.24467(17) 0.92786(11) 0.43561(14) 0.0447(8) Uani 1 1 d . .
H62A H -0.2424 0.9448 0.3997 0.067 Uiso 1 1 calc R U
H62B H -0.2860 0.9444 0.4517 0.067 Uiso 1 1 calc R U
H62C H -0.2631 0.8940 0.4259 0.067 Uiso 1 1 calc R U
C63 C -0.06391(17) 0.83770(9) 0.32409(12) 0.0288(6) Uani 1 1 d . .
H63 H -0.0188 0.8230 0.3123 0.035 Uiso 1 1 calc R U
N5 N -0.13976(14) 0.83926(8) 0.28684(10) 0.0328(5) Uani 1 1 d . .
C64 C -0.15095(17) 0.82478(10) 0.22760(12) 0.0332(6) Uani 1 1 d . .
C65 C -0.11731(18) 0.78172(10) 0.21243(13) 0.0392(7) Uani 1 1 d . .
H65 H -0.0842 0.7605 0.2427 0.047 Uiso 1 1 calc R U
C66 C -0.1319(2) 0.76964(12) 0.15336(15) 0.0540(9) Uani 1 1 d . .
H66 H -0.1091 0.7402 0.1430 0.065 Uiso 1 1 calc R U
C67 C -0.1798(3) 0.80070(13) 0.10982(16) 0.0650(10) Uani 1 1 d . .
H67 H -0.1893 0.7929 0.0692 0.078 Uiso 1 1 calc R U
C68 C -0.2141(2) 0.84325(12) 0.12505(14) 0.0542(9) Uani 1 1 d . .
H68 H -0.2476 0.8641 0.0945 0.065 Uiso 1 1 calc R U
C69 C -0.20072(18) 0.85600(10) 0.18344(13) 0.0389(7) Uani 1 1 d . .
C70 C -0.23863(17) 0.90156(10) 0.20132(13) 0.0396(7) Uani 1 1 d . .
H70A H -0.2669 0.8928 0.2314 0.048 Uiso 1 1 calc R U
H70B H -0.2838 0.9146 0.1663 0.048 Uiso 1 1 calc R U
C71 C -0.17159(17) 0.94157(10) 0.22653(13) 0.0374(7) Uani 1 1 d . .
H71A H -0.1169 0.9259 0.2501 0.045 Uiso 1 1 calc R U
H71B H -0.1600 0.9588 0.1930 0.045 Uiso 1 1 calc R U
C72 C -0.19669(16) 0.97894(9) 0.26511(12) 0.0321(6) Uani 1 1 d . .
C73 C -0.28265(17) 0.98659(10) 0.26334(13) 0.0385(7) Uani 1 1 d . .
H73 H -0.3268 0.9669 0.2378 0.046 Uiso 1 1 calc R U
C74 C -0.30560(18) 1.02179(11) 0.29750(14) 0.0425(7) Uani 1 1 d . .
H74 H -0.3647 1.0263 0.2950 0.051 Uiso 1 1 calc R U
C75 C -0.24198(18) 1.05046(11) 0.33548(14) 0.0431(7) Uani 1 1 d . .
H75 H -0.2571 1.0747 0.3593 0.052 Uiso 1 1 calc R U
C76 C -0.15600(17) 1.04359(11) 0.33860(13) 0.0388(7) Uani 1 1 d . .
H76 H -0.1124 1.0631 0.3649 0.047 Uiso 1 1 calc R U
C77 C -0.13273(16) 1.00852(9) 0.30382(12) 0.0310(6) Uani 1 1 d . .
N6 N -0.04660(13) 1.00865(8) 0.30169(10) 0.0315(5) Uani 1 1 d . .
C78 C 0.01573(16) 0.99117(9) 0.34335(12) 0.0289(6) Uani 1 1 d . .
H78 H 0.0040 0.9723 0.3736 0.035 Uiso 1 1 calc R U
O4 O 0.15516(10) 0.92447(6) 0.39284(8) 0.0262(4) Uani 1 1 d . .
C79 C 0.17259(16) 0.96572(9) 0.37069(11) 0.0260(6) Uani 1 1 d . .
C80 C 0.10647(15) 1.00002(9) 0.34516(12) 0.0285(6) Uani 1 1 d . .
C81 C 0.12668(16) 1.04238(9) 0.32043(13) 0.0325(6) Uani 1 1 d . .
H81 H 0.0812 1.0648 0.3032 0.039 Uiso 1 1 calc R U
C82 C 0.21013(16) 1.05432(9) 0.31916(13) 0.0320(6) Uani 1 1 d . .
C83 C 0.27377(16) 1.02050(9) 0.34377(12) 0.0312(6) Uani 1 1 d . .
H83 H 0.3313 1.0271 0.3439 0.037 Uiso 1 1 calc R U
C84 C 0.25670(15) 0.97660(9) 0.36867(12) 0.0276(6) Uani 1 1 d . .
C85 C 0.22589(17) 1.10191(10) 0.28971(14) 0.0386(7) Uani 1 1 d . .
C86 C 0.1935(2) 1.14578(10) 0.31680(17) 0.0527(9) Uani 1 1 d . .
H86A H 0.1316 1.1418 0.3117 0.079 Uiso 1 1 calc R U
H86B H 0.2026 1.1758 0.2969 0.079 Uiso 1 1 calc R U
H86C H 0.2256 1.1479 0.3592 0.079 Uiso 1 1 calc R U
C87 C 0.1774(2) 1.09851(12) 0.22336(15) 0.0553(9) Uani 1 1 d . .
H87A H 0.2017 1.0719 0.2059 0.083 Uiso 1 1 calc R U
H87B H 0.1835 1.1294 0.2041 0.083 Uiso 1 1 calc R U
H87C H 0.1160 1.0921 0.2176 0.083 Uiso 1 1 calc R U
C88 C 0.32223(18) 1.10951(11) 0.29771(16) 0.0509(9) Uani 1 1 d . .
H88A H 0.3544 1.1109 0.3401 0.076 Uiso 1 1 calc R U
H88B H 0.3301 1.1402 0.2787 0.076 Uiso 1 1 calc R U
H88C H 0.3439 1.0823 0.2794 0.076 Uiso 1 1 calc R U
C89 C 0.32700(16) 0.94367(9) 0.39278(12) 0.0285(6) Uani 1 1 d . .
H89 H 0.3822 0.9545 0.3918 0.034 Uiso 1 1 calc R U
N7 N 0.32511(12) 0.90088(7) 0.41587(9) 0.0257(5) Uani 1 1 d . .
C90 C 0.41157(15) 0.88159(9) 0.44373(12) 0.0279(6) Uani 1 1 d . .
C91 C 0.43850(17) 0.83926(9) 0.42175(12) 0.0318(6) Uani 1 1 d . .
H91 H 0.3993 0.8220 0.3899 0.038 Uiso 1 1 calc R U
C92 C 0.52236(17) 0.82244(11) 0.44633(13) 0.0389(7) Uani 1 1 d . .
H92 H 0.5406 0.7935 0.4315 0.047 Uiso 1 1 calc R U
C93 C 0.57935(18) 0.84765(11) 0.49223(14) 0.0427(8) Uani 1 1 d . .
H93 H 0.6371 0.8364 0.5088 0.051 Uiso 1 1 calc R U
C94 C 0.55229(17) 0.88962(10) 0.51437(13) 0.0384(7) Uani 1 1 d . .
H94 H 0.5921 0.9068 0.5460 0.046 Uiso 1 1 calc R U
C95 C 0.46779(16) 0.90714(9) 0.49110(12) 0.0305(6) Uani 1 1 d . .
C96 C 0.44077(16) 0.95122(9) 0.52030(13) 0.0333(6) Uani 1 1 d . .
H96A H 0.4283 0.9787 0.4918 0.040 Uiso 1 1 calc R U
H96B H 0.4901 0.9610 0.5549 0.040 Uiso 1 1 calc R U
C97 C 0.36054(16) 0.94276(9) 0.54137(12) 0.0304(6) Uani 1 1 d . .
H97A H 0.3582 0.9685 0.5701 0.037 Uiso 1 1 calc R U
H97B H 0.3074 0.9453 0.5070 0.037 Uiso 1 1 calc R U
C98 C 0.36330(15) 0.89342(9) 0.57002(12) 0.0267(6) Uani 1 1 d . .
C99 C 0.43333(16) 0.88058(10) 0.61915(12) 0.0344(7) Uani 1 1 d . .
H99 H 0.4775 0.9040 0.6354 0.041 Uiso 1 1 calc R U
C100 C 0.43996(17) 0.83492(10) 0.64455(13) 0.0374(7) Uani 1 1 d . .
H100 H 0.4888 0.8269 0.6774 0.045 Uiso 1 1 calc R U
C101 C 0.37514(18) 0.80069(10) 0.62202(13) 0.0362(7) Uani 1 1 d . .
H101 H 0.3796 0.7690 0.6391 0.043 Uiso 1 1 calc R U
C102 C 0.30456(17) 0.81284(9) 0.57482(12) 0.0308(6) Uani 1 1 d . .
H102 H 0.2596 0.7896 0.5598 0.037 Uiso 1 1 calc R U
C103 C 0.29816(15) 0.85899(9) 0.54869(11) 0.0265(6) Uani 1 1 d . .
N8 N 0.22114(12) 0.86970(7) 0.49980(9) 0.0251(5) Uani 1 1 d . .
C104 C 0.15244(16) 0.87705(9) 0.51570(12) 0.0284(6) Uani 1 1 d . .
H104 H 0.1605 0.8811 0.5569 0.034 Uiso 1 1 calc R U
N9 N 0.4806(2) 0.99958(13) 0.3271(2) 0.0977(14) Uani 1 1 d . U
C105 C 0.5082(2) 0.96316(13) 0.32272(16) 0.0520(9) Uani 1 1 d . U
C106 C 0.5442(2) 0.91678(13) 0.3178(3) 0.0971(17) Uani 1 1 d . U
H10D H 0.5170 0.9037 0.2779 0.146 Uiso 1 1 calc R U
H10E H 0.5337 0.8945 0.3472 0.146 Uiso 1 1 calc R U
H10F H 0.6067 0.9201 0.3248 0.146 Uiso 1 1 calc R U

loop_
_atom_site_aniso_label
_atom_site_aniso_U_11
_atom_site_aniso_U_22
_atom_site_aniso_U_33
_atom_site_aniso_U_23
_atom_site_aniso_U_13
_atom_site_aniso_U_12
Al1 0.0204(4) 0.0203(4) 0.0342(4) 0.0008(3) 0.0112(3) 0.0007(3)
O1 0.0216(9) 0.0204(9) 0.0374(11) -0.0015(8) 0.0076(8) 0.0004(7)
C1 0.0199(13) 0.0212(14) 0.0393(16) -0.0026(12) 0.0136(12) -0.0006(11)
C2 0.0276(14) 0.0230(14) 0.0377(16) -0.0007(12) 0.0131(12) 0.0028(11)
C3 0.0300(15) 0.0227(14) 0.0459(18) 0.0043(13) 0.0137(14) 0.0044(12)
C4 0.0240(14) 0.0234(14) 0.0492(18) -0.0019(13) 0.0119(13) 0.0021(11)
C5 0.0205(13) 0.0311(16) 0.0404(16) -0.0048(13) 0.0096(12) 0.0005(11)
C6 0.0219(13) 0.0242(14) 0.0362(16) 0.0000(12) 0.0126(12) 0.0056(11)
C7 0.0361(17) 0.0267(16) 0.060(2) -0.0055(14) 0.0095(15) -0.0034(13)
C8 0.079(3) 0.046(2) 0.096(3) -0.007(2) 0.029(2) -0.031(2)
C9 0.049(2) 0.0318(17) 0.075(2) -0.0195(16) -0.0037(18) 0.0115(15)
C10 0.0391(18) 0.0343(18) 0.081(3) -0.0180(17) -0.0084(17) -0.0022(14)
C11 0.0212(13) 0.0311(16) 0.0343(15) -0.0038(12) 0.0115(12) 0.0019(11)
N1 0.0260(12) 0.0257(12) 0.0329(13) 0.0016(10) 0.0121(10) 0.0021(9)
C12 0.0379(16) 0.0252(14) 0.0324(15) 0.0003(12) 0.0121(13) -0.0018(12)
C13 0.0498(19) 0.0401(18) 0.052(2) 0.0126(15) 0.0247(16) 0.0160(15)
C14 0.081(3) 0.053(2) 0.057(2) 0.0234(18) 0.036(2) 0.0346(19)
C15 0.095(3) 0.0365(19) 0.057(2) 0.0157(16) 0.032(2) 0.0118(19)
C16 0.060(2) 0.059(2) 0.048(2) 0.0115(17) 0.0228(18) -0.0124(18)
C17 0.0366(17) 0.0502(19) 0.0413(18) 0.0075(15) 0.0115(14) -0.0094(14)
C18 0.0309(17) 0.094(3) 0.052(2) 0.026(2) 0.0142(16) -0.0080(17)
C19 0.046(2) 0.102(3) 0.055(2) 0.039(2) 0.0315(18) 0.027(2)
C20 0.0379(19) 0.096(3) 0.043(2) 0.0179(19) 0.0247(16) 0.0201(19)
C21 0.044(2) 0.117(3) 0.052(2) 0.027(2) 0.0201(19) 0.026(2)
C22 0.039(2) 0.147(4) 0.043(2) 0.008(3) 0.0090(18) 0.021(3)
C23 0.039(2) 0.116(3) 0.046(2) -0.005(2) 0.0112(17) 0.011(2)
C24 0.0366(19) 0.090(3) 0.0384(19) -0.0039(18) 0.0131(15) 0.0109(18)
C25 0.0311(17) 0.082(3) 0.0353(18) 0.0078(17) 0.0146(14) 0.0162(17)
N2 0.0323(14) 0.0651(18) 0.0407(15) 0.0060(14) 0.0165(12) 0.0133(12)
C26 0.0301(16) 0.0464(18) 0.0405(18) -0.0043(15) 0.0148(14) 0.0076(13)
O2 0.0279(10) 0.0431(12) 0.0496(13) 0.0054(10) 0.0131(9) -0.0018(9)
C27 0.0294(15) 0.0316(15) 0.0414(17) -0.0061(13) 0.0156(13) -0.0001(12)
C28 0.0267(15) 0.0364(16) 0.0424(17) -0.0028(14) 0.0135(13) 0.0050(12)
C29 0.0303(15) 0.0333(16) 0.0458(18) 0.0005(13) 0.0156(14) 0.0059(12)
C30 0.0305(15) 0.0282(15) 0.0481(18) -0.0049(14) 0.0150(14) 0.0032(12)
C31 0.0273(15) 0.0331(16) 0.0483(18) -0.0064(14) 0.0069(14) 0.0000(12)
C32 0.0286(15) 0.0287(15) 0.0422(17) -0.0014(13) 0.0103(13) 0.0035(12)
C33 0.0322(16) 0.0324(17) 0.067(2) -0.0005(15) 0.0189(16) 0.0029(13)
C34 0.087(3) 0.042(2) 0.139(4) -0.012(2) 0.084(3) -0.0045(19)
C35 0.041(2) 0.086(3) 0.104(3) 0.034(2) 0.003(2) -0.025(2)
C36 0.0472(19) 0.0363(18) 0.073(2) -0.0007(16) 0.0184(18) -0.0058(15)
C37 0.0325(16) 0.0321(16) 0.0464(18) -0.0045(14) 0.0076(14) 0.0035(13)
N3 0.0339(13) 0.0284(13) 0.0460(15) 0.0002(11) 0.0145(11) 0.0043(11)
C38 0.0396(17) 0.0226(15) 0.0426(17) -0.0046(13) 0.0087(14) 0.0034(13)
C39 0.0397(17) 0.0313(16) 0.0511(19) -0.0032(14) 0.0115(15) 0.0045(13)
C40 0.0424(18) 0.0337(17) 0.057(2) 0.0008(15) 0.0086(16) 0.0135(14)
C41 0.055(2) 0.0321(17) 0.054(2) 0.0065(15) 0.0141(17) 0.0126(15)
C42 0.0509(19) 0.0294(16) 0.055(2) 0.0056(15) 0.0191(16) 0.0066(14)
C43 0.0414(17) 0.0258(15) 0.0476(18) -0.0007(14) 0.0113(15) 0.0046(13)
C44 0.0396(17) 0.0323(16) 0.057(2) 0.0047(14) 0.0183(15) 0.0059(13)
C45 0.053(2) 0.0418(18) 0.0459(19) 0.0124(15) 0.0220(16) 0.0199(15)
C46 0.0433(18) 0.0394(18) 0.0425(18) 0.0013(14) 0.0146(15) 0.0213(14)
C47 0.053(2) 0.057(2) 0.0418(19) -0.0002(16) 0.0077(17) 0.0229(18)
C48 0.050(2) 0.074(3) 0.048(2) -0.012(2) -0.0062(17) 0.024(2)
C49 0.0386(19) 0.056(2) 0.066(2) -0.0144(19) 0.0002(17) 0.0060(16)
C50 0.0403(18) 0.0403(18) 0.055(2) -0.0038(15) 0.0064(16) 0.0085(15)
C51 0.0314(16) 0.0351(16) 0.0386(17) -0.0037(13) 0.0076(13) 0.0117(13)
N4 0.0352(13) 0.0309(13) 0.0397(14) 0.0040(11) 0.0072(11) 0.0068(11)
C52 0.0329(15) 0.0246(15) 0.0382(16) -0.0016(13) 0.0097(13) 0.0028(12)
O3 0.0213(9) 0.0203(9) 0.0360(10) -0.0015(8) 0.0121(8) -0.0012(7)
C53 0.0230(13) 0.0181(13) 0.0374(16) 0.0011(11) 0.0155(12) -0.0024(10)
C54 0.0221(13) 0.0252(14) 0.0381(16) -0.0015(12) 0.0134(12) -0.0043(11)
C55 0.0275(14) 0.0319(15) 0.0381(16) -0.0067(13) 0.0171(13) -0.0075(12)
C56 0.0232(14) 0.0259(14) 0.0433(17) -0.0031(12) 0.0141(13) -0.0043(11)
C57 0.0209(13) 0.0253(14) 0.0432(17) -0.0019(12) 0.0120(12) -0.0065(11)
C58 0.0219(13) 0.0219(14) 0.0363(16) -0.0006(11) 0.0089(12) -0.0045(11)
C59 0.0258(14) 0.0347(16) 0.0492(18) -0.0091(14) 0.0190(13) -0.0019(12)
C60 0.0359(17) 0.0380(17) 0.0524(19) -0.0102(14) 0.0172(15) 0.0026(13)
C61 0.0382(17) 0.0477(19) 0.057(2) -0.0066(16) 0.0278(16) -0.0041(14)
C62 0.0265(15) 0.0433(18) 0.065(2) -0.0111(16) 0.0159(15) 0.0026(13)
C63 0.0255(15) 0.0210(14) 0.0418(17) -0.0006(12) 0.0131(13) -0.0012(11)
N5 0.0266(13) 0.0294(13) 0.0412(14) -0.0022(11) 0.0087(11) -0.0045(10)
C64 0.0273(15) 0.0291(15) 0.0423(18) -0.0053(13) 0.0092(13) -0.0069(12)
C65 0.0392(17) 0.0288(16) 0.0461(19) -0.0033(14) 0.0081(14) -0.0047(13)
C66 0.071(2) 0.0374(18) 0.052(2) -0.0104(16) 0.0170(19) -0.0043(17)
C67 0.088(3) 0.058(2) 0.043(2) -0.0123(18) 0.010(2) -0.007(2)
C68 0.063(2) 0.046(2) 0.041(2) -0.0015(16) -0.0016(17) -0.0014(17)
C69 0.0343(16) 0.0330(16) 0.0438(18) -0.0042(14) 0.0037(14) -0.0082(13)
C70 0.0283(15) 0.0356(17) 0.0471(18) 0.0002(14) 0.0001(13) -0.0028(13)
C71 0.0295(15) 0.0313(16) 0.0505(19) 0.0017(14) 0.0109(14) 0.0005(12)
C72 0.0232(14) 0.0301(15) 0.0430(17) 0.0063(13) 0.0100(13) -0.0002(12)
C73 0.0248(15) 0.0395(17) 0.0500(19) 0.0031(14) 0.0096(14) -0.0046(13)
C74 0.0231(15) 0.0525(19) 0.055(2) -0.0024(16) 0.0165(14) -0.0002(14)
C75 0.0327(17) 0.0508(19) 0.0500(19) -0.0100(15) 0.0188(15) 0.0017(14)
C76 0.0273(15) 0.0480(18) 0.0432(18) -0.0086(14) 0.0139(14) -0.0048(13)
C77 0.0181(13) 0.0331(15) 0.0424(17) 0.0081(13) 0.0103(12) 0.0002(11)
N6 0.0206(12) 0.0289(12) 0.0465(14) 0.0022(11) 0.0126(11) 0.0000(10)
C78 0.0253(14) 0.0198(14) 0.0443(17) 0.0026(12) 0.0148(13) -0.0014(11)
O4 0.0228(9) 0.0193(9) 0.0399(11) 0.0019(8) 0.0147(8) -0.0011(7)
C79 0.0253(14) 0.0224(14) 0.0338(15) 0.0001(11) 0.0144(12) 0.0008(11)
C80 0.0208(13) 0.0245(14) 0.0416(16) 0.0014(12) 0.0115(12) 0.0006(11)
C81 0.0218(14) 0.0227(14) 0.0512(18) 0.0043(13) 0.0088(13) 0.0026(11)
C82 0.0237(14) 0.0242(14) 0.0486(18) 0.0054(13) 0.0120(13) -0.0011(11)
C83 0.0220(14) 0.0251(14) 0.0494(18) 0.0038(13) 0.0154(13) -0.0012(11)
C84 0.0216(13) 0.0225(14) 0.0400(16) 0.0035(12) 0.0113(12) 0.0014(11)
C85 0.0257(15) 0.0281(15) 0.062(2) 0.0142(14) 0.0128(14) 0.0024(12)
C86 0.0420(18) 0.0244(16) 0.097(3) 0.0097(16) 0.0286(19) -0.0004(14)
C87 0.049(2) 0.0455(19) 0.070(2) 0.0249(17) 0.0166(18) -0.0064(16)
C88 0.0340(17) 0.0381(18) 0.081(2) 0.0243(17) 0.0189(17) -0.0052(14)
C89 0.0210(13) 0.0282(15) 0.0390(16) 0.0036(12) 0.0132(12) -0.0004(11)
N7 0.0219(11) 0.0209(11) 0.0368(13) 0.0021(10) 0.0127(10) 0.0023(9)
C90 0.0182(13) 0.0261(14) 0.0426(16) 0.0089(12) 0.0142(12) 0.0030(11)
C91 0.0271(15) 0.0304(15) 0.0413(17) 0.0058(13) 0.0153(13) 0.0027(12)
C92 0.0306(16) 0.0398(17) 0.0521(19) 0.0039(15) 0.0212(15) 0.0117(13)
C93 0.0235(15) 0.0494(19) 0.057(2) 0.0111(16) 0.0159(15) 0.0148(14)
C94 0.0237(15) 0.0409(17) 0.0502(19) 0.0043(14) 0.0107(14) 0.0005(13)
C95 0.0202(13) 0.0292(15) 0.0465(17) 0.0089(13) 0.0168(13) 0.0020(11)
C96 0.0225(14) 0.0279(15) 0.0490(18) 0.0000(13) 0.0100(13) -0.0053(11)
C97 0.0230(14) 0.0248(14) 0.0437(17) -0.0049(12) 0.0106(12) -0.0015(11)
C98 0.0209(13) 0.0242(14) 0.0378(16) -0.0047(12) 0.0133(12) 0.0012(11)
C99 0.0214(14) 0.0402(17) 0.0412(17) -0.0048(14) 0.0090(13) -0.0022(12)
C100 0.0277(15) 0.0425(18) 0.0411(17) 0.0054(14) 0.0093(13) 0.0057(13)
C101 0.0367(17) 0.0346(16) 0.0426(18) 0.0087(13) 0.0201(14) 0.0034(13)
C102 0.0277(15) 0.0283(15) 0.0387(16) 0.0016(13) 0.0134(13) -0.0023(12)
C103 0.0228(14) 0.0293(15) 0.0312(15) -0.0024(12) 0.0140(12) 0.0004(11)
N8 0.0214(11) 0.0207(11) 0.0349(13) -0.0015(9) 0.0111(10) -0.0036(9)
C104 0.0278(14) 0.0245(14) 0.0357(16) -0.0044(12) 0.0140(12) -0.0042(11)
N9 0.057(2) 0.060(2) 0.198(4) -0.030(2) 0.072(3) -0.0159(17)
C105 0.0326(17) 0.045(2) 0.086(3) -0.0043(18) 0.0303(18) -0.0088(15)
C106 0.042(2) 0.053(2) 0.199(5) -0.009(3) 0.042(3) 0.0015(18)

loop_
_atom_type_symbol
_atom_type_description
_atom_type_scat_dispersion_real
_atom_type_scat_dispersion_imag
_atom_type_scat_source
C C 0.0033 0.0016 'International Tables Vol C Tables 4.2.6.8 and 6.1.1.4'
H H 0.0000 0.0000 'International Tables Vol C Tables 4.2.6.8 and 6.1.1.4'
N N 0.0061 0.0033 'International Tables Vol C Tables 4.2.6.8 and 6.1.1.4'
O O 0.0106 0.0060 'International Tables Vol C Tables 4.2.6.8 and 6.1.1.4'
Al Al 0.0645 0.0514 'International Tables Vol C Tables 4.2.6.8 and 6.1.1.4'

loop_
_geom_angle_atom_site_label_1
_geom_angle_atom_site_label_2
_geom_angle_atom_site_label_3
_geom_angle
O1 Al1 O4 176.18(8)
O1 Al1 O3 94.59(8)
O4 Al1 O3 89.14(7)
O1 Al1 N7 88.45(8)
O4 Al1 N7 87.82(8)
O3 Al1 N7 176.96(8)
O1 Al1 N1 86.89(8)
O4 Al1 N1 92.60(8)
O3 Al1 N1 85.09(8)
N7 Al1 N1 94.98(8)
O1 Al1 N8 88.85(8)
O4 Al1 N8 92.33(8)
O3 Al1 N8 84.89(8)
N7 Al1 N8 95.29(8)
N1 Al1 N8 168.76(8)
C1 O1 Al1 125.59(16)
O1 C1 C6 122.4(2)
O1 C1 C2 119.8(2)
C6 C1 C2 117.7(2)
C3 C2 C1 119.3(2)
C3 C2 C52 121.5(2)
C1 C2 C52 119.1(2)
C2 C3 C4 123.2(2)
C2 C3 H3 118.4
C4 C3 H3 118.4
C5 C4 C3 116.5(2)
C5 C4 C7 123.5(3)
C3 C4 C7 119.9(2)
C4 C5 C6 122.5(3)
C4 C5 H5 118.7
C6 C5 H5 118.7
C5 C6 C1 120.1(2)
C5 C6 C11 118.5(2)
C1 C6 C11 121.1(2)
C10 C7 C4 111.9(2)
C10 C7 C9 108.6(3)
C4 C7 C9 109.1(2)
C10 C7 C8 108.9(3)
C4 C7 C8 109.4(3)
C9 C7 C8 108.8(3)
C7 C8 H8A 109.5
C7 C8 H8B 109.5
H8A C8 H8B 109.5
C7 C8 H8C 109.5
H8A C8 H8C 109.5
H8B C8 H8C 109.5
C7 C9 H9A 109.5
C7 C9 H9B 109.5
H9A C9 H9B 109.5
C7 C9 H9C 109.5
H9A C9 H9C 109.5
H9B C9 H9C 109.5
C7 C10 H10A 109.5
C7 C10 H10B 109.5
H10A C10 H10B 109.5
C7 C10 H10C 109.5
H10A C10 H10C 109.5
H10B C10 H10C 109.5
N1 C11 C6 124.9(2)
N1 C11 H11 117.5
C6 C11 H11 117.5
C11 N1 C12 115.8(2)
C11 N1 Al1 117.49(17)
C12 N1 Al1 124.95(16)
C13 C12 C17 120.4(3)
C13 C12 N1 119.3(2)
C17 C12 N1 120.2(2)
C14 C13 C12 120.5(3)
C14 C13 H13 119.8
C12 C13 H13 119.8
C15 C14 C13 120.4(3)
C15 C14 H14 119.8
C13 C14 H14 119.8
C14 C15 C16 119.2(3)
C14 C15 H15 120.4
C16 C15 H15 120.4
C15 C16 C17 122.0(3)
C15 C16 H16 119.0
C17 C16 H16 119.0
C16 C17 C12 117.4(3)
C16 C17 C18 119.7(3)
C12 C17 C18 122.9(3)
C17 C18 C19 112.7(3)
C17 C18 H18A 109.1
C19 C18 H18A 109.1
C17 C18 H18B 109.1
C19 C18 H18B 109.1
H18A C18 H18B 107.8
C20 C19 C18 114.7(3)
C20 C19 H19A 108.6
C18 C19 H19A 108.6
C20 C19 H19B 108.6
C18 C19 H19B 108.6
H19A C19 H19B 107.6
C21 C20 C25 119.0(4)
C21 C20 C19 120.0(3)
C25 C20 C19 121.0(3)
C22 C21 C20 120.6(4)
C22 C21 H21 119.7
C20 C21 H21 119.7
C21 C22 C23 120.6(4)
C21 C22 H22 119.7
C23 C22 H22 119.7
C22 C23 C24 119.5(4)
C22 C23 H23 120.3
C24 C23 H23 120.3
C23 C24 C25 120.4(4)
C23 C24 H24 119.8
C25 C24 H24 119.8
C24 C25 C20 119.8(3)
C24 C25 N2 122.5(3)
C20 C25 N2 117.4(3)
C26 N2 C25 120.7(3)
N2 C26 C28 121.0(3)
N2 C26 H26 119.5
C28 C26 H26 119.5
C27 O2 H2 109.5
O2 C27 C28 119.4(2)
O2 C27 C32 121.1(2)
C28 C27 C32 119.4(2)
C27 C28 C29 119.1(3)
C27 C28 C26 121.0(2)
C29 C28 C26 120.0(3)
C30 C29 C28 122.9(3)
C30 C29 H29 118.6
C28 C29 H29 118.6
C31 C30 C29 116.7(3)
C31 C30 C33 121.9(3)
C29 C30 C33 121.3(3)
C30 C31 C32 122.7(3)
C30 C31 H31 118.6
C32 C31 H31 118.6
C31 C32 C27 119.1(3)
C31 C32 C37 119.2(3)
C27 C32 C37 121.6(2)
C35 C33 C36 108.1(3)
C35 C33 C34 109.8(3)
C36 C33 C34 108.1(3)
C35 C33 C30 112.1(3)
C36 C33 C30 110.9(2)
C34 C33 C30 107.8(2)
C33 C34 H34A 109.5
C33 C34 H34B 109.5
H34A C34 H34B 109.5
C33 C34 H34C 109.5
H34A C34 H34C 109.5
H34B C34 H34C 109.5
C33 C35 H35A 109.5
C33 C35 H35B 109.5
H35A C35 H35B 109.5
C33 C35 H35C 109.5
H35A C35 H35C 109.5
H35B C35 H35C 109.5
C33 C36 H36A 109.5
C33 C36 H36B 109.5
H36A C36 H36B 109.5
C33 C36 H36C 109.5
H36A C36 H36C 109.5
H36B C36 H36C 109.5
N3 C37 C32 122.9(3)
N3 C37 H37 118.6
C32 C37 H37 118.6
C37 N3 C38 119.7(2)
C39 C38 C43 120.1(3)
C39 C38 N3 120.8(3)
C43 C38 N3 119.0(2)
C40 C39 C38 120.4(3)
C40 C39 H39 119.8
C38 C39 H39 119.8
C41 C40 C39 120.1(3)
C41 C40 H40 119.9
C39 C40 H40 119.9
C40 C41 C42 119.5(3)
C40 C41 H41 120.2
C42 C41 H41 120.2
C41 C42 C43 122.0(3)
C41 C42 H42 119.0
C43 C42 H42 119.0
C42 C43 C38 117.8(3)
C42 C43 C44 119.5(3)
C38 C43 C44 122.7(3)
C43 C44 C45 113.8(3)
C43 C44 H44A 108.8
C45 C44 H44A 108.8
C43 C44 H44B 108.8
C45 C44 H44B 108.8
H44A C44 H44B 107.7
C46 C45 C44 114.0(2)
C46 C45 H45A 108.8
C44 C45 H45A 108.8
C46 C45 H45B 108.8
C44 C45 H45B 108.8
H45A C45 H45B 107.7
C47 C46 C51 118.0(3)
C47 C46 C45 121.1(3)
C51 C46 C45 120.9(3)
C48 C47 C46 121.9(3)
C48 C47 H47 119.0
C46 C47 H47 119.0
C47 C48 C49 119.8(3)
C47 C48 H48 120.1
C49 C48 H48 120.1
C50 C49 C48 119.4(3)
C50 C49 H49 120.3
C48 C49 H49 120.3
C49 C50 C51 120.6(3)
C49 C50 H50 119.7
C51 C50 H50 119.7
C50 C51 C46 120.2(3)
C50 C51 N4 122.9(3)
C46 C51 N4 116.8(3)
C52 N4 C51 119.5(2)
N4 C52 C2 121.6(2)
N4 C52 H52 119.2
C2 C52 H52 119.2
C53 O3 Al1 122.91(15)
O3 C53 C54 121.7(2)
O3 C53 C58 120.6(2)
C54 C53 C58 117.8(2)
C55 C54 C53 120.2(2)
C55 C54 C104 120.3(2)
C53 C54 C104 119.3(2)
C56 C55 C54 122.7(3)
C56 C55 H55 118.7
C54 C55 H55 118.7
C57 C56 C55 116.6(2)
C57 C56 C59 123.4(2)
C55 C56 C59 119.9(2)
C56 C57 C58 122.7(2)
C56 C57 H57 118.6
C58 C57 H57 118.6
C57 C58 C53 120.0(2)
C57 C58 C63 121.7(2)
C53 C58 C63 118.0(2)
C61 C59 C62 108.3(2)
C61 C59 C56 109.1(2)
C62 C59 C56 111.9(2)
C61 C59 C60 110.2(2)
C62 C59 C60 107.8(2)
C56 C59 C60 109.5(2)
C59 C60 H60A 109.5
C59 C60 H60B 109.5
H60A C60 H60B 109.5
C59 C60 H60C 109.5
H60A C60 H60C 109.5
H60B C60 H60C 109.5
C59 C61 H61A 109.5
C59 C61 H61B 109.5
H61A C61 H61B 109.5
C59 C61 H61C 109.5
H61A C61 H61C 109.5
H61B C61 H61C 109.5
C59 C62 H62A 109.5
C59 C62 H62B 109.5
H62A C62 H62B 109.5
C59 C62 H62C 109.5
H62A C62 H62C 109.5
H62B C62 H62C 109.5
N5 C63 C58 122.9(2)
N5 C63 H63 118.5
C58 C63 H63 118.5
C63 N5 C64 118.6(2)
C65 C64 C69 120.4(3)
C65 C64 N5 123.5(3)
C69 C64 N5 116.0(2)
C66 C65 C64 120.3(3)
C66 C65 H65 119.9
C64 C65 H65 119.9
C67 C66 C65 119.4(3)
C67 C66 H66 120.3
C65 C66 H66 120.3
C66 C67 C68 120.2(3)
C66 C67 H67 119.9
C68 C67 H67 119.9
C69 C68 C67 121.5(3)
C69 C68 H68 119.2
C67 C68 H68 119.2
C68 C69 C64 118.2(3)
C68 C69 C70 122.7(3)
C64 C69 C70 119.1(3)
C69 C70 C71 113.5(2)
C69 C70 H70A 108.9
C71 C70 H70A 108.9
C69 C70 H70B 108.9
C71 C70 H70B 108.9
H70A C70 H70B 107.7
C72 C71 C70 115.4(2)
C72 C71 H71A 108.4
C70 C71 H71A 108.4
C72 C71 H71B 108.4
C70 C71 H71B 108.4
H71A C71 H71B 107.5
C73 C72 C77 117.5(2)
C73 C72 C71 122.4(2)
C77 C72 C71 120.1(2)
C74 C73 C72 122.2(3)
C74 C73 H73 118.9
C72 C73 H73 118.9
C73 C74 C75 119.6(3)
C73 C74 H74 120.2
C75 C74 H74 120.2
C74 C75 C76 119.6(3)
C74 C75 H75 120.2
C76 C75 H75 120.2
C75 C76 C77 120.9(3)
C75 C76 H76 119.5
C77 C76 H76 119.5
C76 C77 C72 120.1(2)
C76 C77 N6 118.1(2)
C72 C77 N6 121.1(2)
C78 N6 C77 122.1(2)
N6 C78 C80 120.5(2)
N6 C78 H78 119.7
C80 C78 H78 119.7
C79 O4 Al1 134.14(15)
O4 C79 C84 121.7(2)
O4 C79 C80 120.9(2)
C84 C79 C80 117.4(2)
C81 C80 C79 119.3(2)
C81 C80 C78 119.2(2)
C79 C80 C78 121.4(2)
C80 C81 C82 124.1(2)
C80 C81 H81 117.9
C82 C81 H81 117.9
C83 C82 C81 116.0(2)
C83 C82 C85 123.7(2)
C81 C82 C85 120.3(2)
C82 C83 C84 122.3(2)
C82 C83 H83 118.8
C84 C83 H83 118.8
C83 C84 C79 120.9(2)
C83 C84 C89 118.2(2)
C79 C84 C89 121.0(2)
C87 C85 C86 110.2(3)
C87 C85 C88 108.5(3)
C86 C85 C88 108.1(2)
C87 C85 C82 108.1(2)
C86 C85 C82 110.4(2)
C88 C85 C82 111.5(2)
C85 C86 H86A 109.5
C85 C86 H86B 109.5
H86A C86 H86B 109.5
C85 C86 H86C 109.5
H86A C86 H86C 109.5
H86B C86 H86C 109.5
C85 C87 H87A 109.5
C85 C87 H87B 109.5
H87A C87 H87B 109.5
C85 C87 H87C 109.5
H87A C87 H87C 109.5
H87B C87 H87C 109.5
C85 C88 H88A 109.5
C85 C88 H88B 109.5
H88A C88 H88B 109.5
C85 C88 H88C 109.5
H88A C88 H88C 109.5
H88B C88 H88C 109.5
N7 C89 C84 128.2(2)
N7 C89 H89 115.9
C84 C89 H89 115.9
C89 N7 C90 112.0(2)
C89 N7 Al1 122.00(17)
C90 N7 Al1 125.95(15)
C91 C90 C95 120.9(2)
C91 C90 N7 120.1(2)
C95 C90 N7 118.9(2)
C92 C91 C90 120.0(3)
C92 C91 H91 120.0
C90 C91 H91 120.0
C93 C92 C91 120.0(3)
C93 C92 H92 120.0
C91 C92 H92 120.0
C92 C93 C94 120.0(3)
C92 C93 H93 120.0
C94 C93 H93 120.0
C93 C94 C95 121.4(3)
C93 C94 H94 119.3
C95 C94 H94 119.3
C94 C95 C90 117.7(2)
C94 C95 C96 118.6(2)
C90 C95 C96 123.7(2)
C95 C96 C97 114.6(2)
C95 C96 H96A 108.6
C97 C96 H96A 108.6
C95 C96 H96B 108.6
C97 C96 H96B 108.6
H96A C96 H96B 107.6
C98 C97 C96 111.6(2)
C98 C97 H97A 109.3
C96 C97 H97A 109.3
C98 C97 H97B 109.3
C96 C97 H97B 109.3
H97A C97 H97B 108.0
C103 C98 C99 117.7(2)
C103 C98 C97 122.0(2)
C99 C98 C97 120.3(2)
C100 C99 C98 121.7(3)
C100 C99 H99 119.1
C98 C99 H99 119.1
C99 C100 C101 119.8(3)
C99 C100 H100 120.1
C101 C100 H100 120.1
C102 C101 C100 119.6(3)
C102 C101 H101 120.2
C100 C101 H101 120.2
C101 C102 C103 120.7(2)
C101 C102 H102 119.7
C103 C102 H102 119.7
C98 C103 C102 120.5(2)
C98 C103 N8 121.7(2)
C102 C103 N8 117.8(2)
C104 N8 C103 114.0(2)
C104 N8 Al1 119.42(18)
C103 N8 Al1 126.09(15)
N8 C104 C54 125.6(2)
N8 C104 H104 117.2
C54 C104 H104 117.2
N9 C105 C106 179.4(5)
C105 C106 H10D 109.5
C105 C106 H10E 109.5
H10D C106 H10E 109.5
C105 C106 H10F 109.5
H10D C106 H10F 109.5
H10E C106 H10F 109.5

loop_
_geom_bond_atom_site_label_1
_geom_bond_atom_site_label_2
_geom_bond_distance
Al1 O1 1.8121(17)
Al1 O4 1.8338(17)
Al1 O3 1.8410(17)
Al1 N7 2.079(2)
Al1 N1 2.100(2)
Al1 N8 2.114(2)
O1 C1 1.316(3)
C1 C6 1.412(4)
C1 C2 1.414(3)
C2 C3 1.391(4)
C2 C52 1.459(4)
C3 C4 1.400(4)
C3 H3 0.9500
C4 C5 1.378(4)
C4 C7 1.532(4)
C5 C6 1.403(4)
C5 H5 0.9500
C6 C11 1.438(4)
C7 C10 1.522(4)
C7 C9 1.536(4)
C7 C8 1.541(5)
C8 H8A 0.9800
C8 H8B 0.9800
C8 H8C 0.9800
C9 H9A 0.9800
C9 H9B 0.9800
C9 H9C 0.9800
C10 H10A 0.9800
C10 H10B 0.9800
C10 H10C 0.9800
C11 N1 1.302(3)
C11 H11 0.9500
N1 C12 1.444(3)
C12 C13 1.388(4)
C12 C17 1.398(4)
C13 C14 1.375(4)
C13 H13 0.9500
C14 C15 1.371(5)
C14 H14 0.9500
C15 C16 1.384(5)
C15 H15 0.9500
C16 C17 1.396(4)
C16 H16 0.9500
C17 C18 1.517(4)
C18 C19 1.548(5)
C18 H18A 0.9900
C18 H18B 0.9900
C19 C20 1.514(5)
C19 H19A 0.9900
C19 H19B 0.9900
C20 C21 1.397(5)
C20 C25 1.399(5)
C21 C22 1.377(6)
C21 H21 0.9500
C22 C23 1.383(6)
C22 H22 0.9500
C23 C24 1.391(4)
C23 H23 0.9500
C24 C25 1.393(5)
C24 H24 0.9500
C25 N2 1.417(4)
N2 C26 1.275(4)
C26 C28 1.464(4)
C26 H26 0.9500
O2 C27 1.348(3)
O2 H2 0.8400
C27 C28 1.397(4)
C27 C32 1.413(4)
C28 C29 1.400(4)
C29 C30 1.398(4)
C29 H29 0.9500
C30 C31 1.386(4)
C30 C33 1.539(4)
C31 C32 1.401(4)
C31 H31 0.9500
C32 C37 1.440(4)
C33 C35 1.513(5)
C33 C36 1.527(4)
C33 C34 1.538(4)
C34 H34A 0.9800
C34 H34B 0.9800
C34 H34C 0.9800
C35 H35A 0.9800
C35 H35B 0.9800
C35 H35C 0.9800
C36 H36A 0.9800
C36 H36B 0.9800
C36 H36C 0.9800
C37 N3 1.282(3)
C37 H37 0.9500
N3 C38 1.427(3)
C38 C39 1.396(4)
C38 C43 1.399(4)
C39 C40 1.378(4)
C39 H39 0.9500
C40 C41 1.376(4)
C40 H40 0.9500
C41 C42 1.380(4)
C41 H41 0.9500
C42 C43 1.391(4)
C42 H42 0.9500
C43 C44 1.511(4)
C44 C45 1.530(4)
C44 H44A 0.9900
C44 H44B 0.9900
C45 C46 1.511(4)
C45 H45A 0.9900
C45 H45B 0.9900
C46 C47 1.383(4)
C46 C51 1.399(4)
C47 C48 1.379(5)
C47 H47 0.9500
C48 C49 1.389(5)
C48 H48 0.9500
C49 C50 1.378(4)
C49 H49 0.9500
C50 C51 1.395(4)
C50 H50 0.9500
C51 N4 1.418(3)
N4 C52 1.276(3)
C52 H52 0.9500
O3 C53 1.313(3)
C53 C54 1.408(4)
C53 C58 1.416(3)
C54 C55 1.395(3)
C54 C104 1.446(4)
C55 C56 1.394(4)
C55 H55 0.9500
C56 C57 1.388(4)
C56 C59 1.537(3)
C57 C58 1.397(3)
C57 H57 0.9500
C58 C63 1.461(4)
C59 C61 1.531(4)
C59 C62 1.536(4)
C59 C60 1.544(4)
C60 H60A 0.9800
C60 H60B 0.9800
C60 H60C 0.9800
C61 H61A 0.9800
C61 H61B 0.9800
C61 H61C 0.9800
C62 H62A 0.9800
C62 H62B 0.9800
C62 H62C 0.9800
C63 N5 1.276(3)
C63 H63 0.9500
N5 C64 1.416(3)
C64 C65 1.392(4)
C64 C69 1.399(4)
C65 C66 1.386(4)
C65 H65 0.9500
C66 C67 1.377(5)
C66 H66 0.9500
C67 C68 1.386(5)
C67 H67 0.9500
C68 C69 1.378(4)
C68 H68 0.9500
C69 C70 1.508(4)
C70 C71 1.530(4)
C70 H70A 0.9900
C70 H70B 0.9900
C71 C72 1.509(4)
C71 H71A 0.9900
C71 H71B 0.9900
C72 C73 1.399(4)
C72 C77 1.410(4)
C73 C74 1.382(4)
C73 H73 0.9500
C74 C75 1.386(4)
C74 H74 0.9500
C75 C76 1.387(4)
C75 H75 0.9500
C76 C77 1.392(4)
C76 H76 0.9500
C77 N6 1.415(3)
N6 C78 1.269(3)
C78 C80 1.480(3)
C78 H78 0.9500
O4 C79 1.312(3)
C79 C84 1.413(3)
C79 C80 1.414(3)
C80 C81 1.384(4)
C81 C82 1.403(3)
C81 H81 0.9500
C82 C83 1.376(4)
C82 C85 1.536(4)
C83 C84 1.403(3)
C83 H83 0.9500
C84 C89 1.428(3)
C85 C87 1.529(4)
C85 C86 1.529(4)
C85 C88 1.530(4)
C86 H86A 0.9800
C86 H86B 0.9800
C86 H86C 0.9800
C87 H87A 0.9800
C87 H87B 0.9800
C87 H87C 0.9800
C88 H88A 0.9800
C88 H88B 0.9800
C88 H88C 0.9800
C89 N7 1.297(3)
C89 H89 0.9500
N7 C90 1.454(3)
C90 C91 1.395(4)
C90 C95 1.397(4)
C91 C92 1.384(4)
C91 H91 0.9500
C92 C93 1.377(4)
C92 H92 0.9500
C93 C94 1.390(4)
C93 H93 0.9500
C94 C95 1.396(4)
C94 H94 0.9500
C95 C96 1.522(4)
C96 C97 1.549(3)
C96 H96A 0.9900
C96 H96B 0.9900
C97 C98 1.506(4)
C97 H97A 0.9900
C97 H97B 0.9900
C98 C103 1.390(3)
C98 C99 1.399(4)
C99 C100 1.377(4)
C99 H99 0.9500
C100 C101 1.387(4)
C100 H100 0.9500
C101 C102 1.373(4)
C101 H101 0.9500
C102 C103 1.397(4)
C102 H102 0.9500
C103 N8 1.449(3)
N8 C104 1.298(3)
C104 H104 0.9500
N9 C105 1.111(4)
C105 C106 1.417(5)
C106 H10D 0.9800
C106 H10E 0.9800
C106 H10F 0.9800

loop_
_geom_hbond_atom_site_label_D
_geom_hbond_atom_site_label_H
_geom_hbond_atom_site_label_A
_geom_hbond_distance_DH
_geom_hbond_distance_HA
_geom_hbond_distance_DA
_geom_hbond_angle_DHA
O2 H2 N3 0.84 1.88 2.618(3) 146.7

loop_
_geom_torsion_atom_site_label_1
_geom_torsion_atom_site_label_2
_geom_torsion_atom_site_label_3
_geom_torsion_atom_site_label_4
_geom_torsion
O3 Al1 O1 C1 37.5(2)
N7 Al1 O1 C1 -142.35(19)
N1 Al1 O1 C1 -47.28(19)
N8 Al1 O1 C1 122.33(19)
Al1 O1 C1 C6 29.4(3)
Al1 O1 C1 C2 -153.98(18)
O1 C1 C2 C3 174.4(2)
C6 C1 C2 C3 -8.8(3)
O1 C1 C2 C52 -7.9(3)
C6 C1 C2 C52 168.9(2)
C1 C2 C3 C4 3.2(4)
C52 C2 C3 C4 -174.4(2)
C2 C3 C4 C5 3.2(4)
C2 C3 C4 C7 -179.5(2)
C3 C4 C5 C6 -3.9(4)
C7 C4 C5 C6 178.9(2)
C4 C5 C6 C1 -1.8(4)
C4 C5 C6 C11 171.5(2)
O1 C1 C6 C5 -175.1(2)
C2 C1 C6 C5 8.2(3)
O1 C1 C6 C11 11.7(4)
C2 C1 C6 C11 -165.0(2)
C5 C4 C7 C10 -1.7(4)
C3 C4 C7 C10 -178.8(3)
C5 C4 C7 C9 118.6(3)
C3 C4 C7 C9 -58.6(3)
C5 C4 C7 C8 -122.5(3)
C3 C4 C7 C8 60.4(3)
C5 C6 C11 N1 174.0(2)
C1 C6 C11 N1 -12.8(4)
C6 C11 N1 C12 174.2(2)
C6 C11 N1 Al1 -20.0(3)
C11 N1 C12 C13 92.3(3)
Al1 N1 C12 C13 -72.3(3)
C11 N1 C12 C17 -90.2(3)
Al1 N1 C12 C17 105.2(3)
C17 C12 C13 C14 -2.2(5)
N1 C12 C13 C14 175.3(3)
C12 C13 C14 C15 -0.1(5)
C13 C14 C15 C16 1.2(5)
C14 C15 C16 C17 -0.1(5)
C15 C16 C17 C12 -2.1(5)
C15 C16 C17 C18 176.9(3)
C13 C12 C17 C16 3.2(4)
N1 C12 C17 C16 -174.3(3)
C13 C12 C17 C18 -175.7(3)
N1 C12 C17 C18 6.8(4)
C16 C17 C18 C19 -67.7(4)
C12 C17 C18 C19 111.2(3)
C17 C18 C19 C20 -67.0(4)
C18 C19 C20 C21 92.4(4)
C18 C19 C20 C25 -87.3(4)
C25 C20 C21 C22 -0.7(5)
C19 C20 C21 C22 179.5(3)
C20 C21 C22 C23 -1.3(5)
C21 C22 C23 C24 1.2(5)
C22 C23 C24 C25 1.0(5)
C23 C24 C25 C20 -3.0(4)
C23 C24 C25 N2 -177.0(3)
C21 C20 C25 C24 2.9(4)
C19 C20 C25 C24 -177.4(3)
C21 C20 C25 N2 177.2(3)
C19 C20 C25 N2 -3.1(4)
C24 C25 N2 C26 -35.4(4)
C20 C25 N2 C26 150.5(3)
C25 N2 C26 C28 176.6(3)
O2 C27 C28 C29 -174.1(2)
C32 C27 C28 C29 3.7(4)
O2 C27 C28 C26 5.2(4)
C32 C27 C28 C26 -176.9(2)
N2 C26 C28 C27 -177.8(3)
N2 C26 C28 C29 1.6(4)
C27 C28 C29 C30 -2.5(4)
C26 C28 C29 C30 178.1(3)
C28 C29 C30 C31 -0.2(4)
C28 C29 C30 C33 177.1(2)
C29 C30 C31 C32 1.7(4)
C33 C30 C31 C32 -175.6(3)
C30 C31 C32 C27 -0.4(4)
C30 C31 C32 C37 175.5(3)
O2 C27 C32 C31 175.5(2)
C28 C27 C32 C31 -2.4(4)
O2 C27 C32 C37 -0.3(4)
C28 C27 C32 C37 -178.1(2)
C31 C30 C33 C35 -23.0(4)
C29 C30 C33 C35 159.8(3)
C31 C30 C33 C36 -143.9(3)
C29 C30 C33 C36 38.9(4)
C31 C30 C33 C34 98.0(3)
C29 C30 C33 C34 -79.2(3)
C31 C32 C37 N3 -174.0(3)
C27 C32 C37 N3 1.7(4)
C32 C37 N3 C38 174.4(2)
C37 N3 C38 C39 -36.1(4)
C37 N3 C38 C43 147.5(3)
C43 C38 C39 C40 -1.5(4)
N3 C38 C39 C40 -177.8(3)
C38 C39 C40 C41 0.2(4)
C39 C40 C41 C42 0.7(5)
C40 C41 C42 C43 -0.4(5)
C41 C42 C43 C38 -0.9(4)
C41 C42 C43 C44 179.9(3)
C39 C38 C43 C42 1.8(4)
N3 C38 C43 C42 178.2(3)
C39 C38 C43 C44 -179.0(3)
N3 C38 C43 C44 -2.7(4)
C42 C43 C44 C45 74.9(3)
C38 C43 C44 C45 -104.3(3)
C43 C44 C45 C46 59.5(3)
C44 C45 C46 C47 -108.4(3)
C44 C45 C46 C51 71.3(3)
C51 C46 C47 C48 -1.3(4)
C45 C46 C47 C48 178.4(3)
C46 C47 C48 C49 -0.4(5)
C47 C48 C49 C50 0.9(5)
C48 C49 C50 C51 0.4(5)
C49 C50 C51 C46 -2.1(4)
C49 C50 C51 N4 -179.1(3)
C47 C46 C51 C50 2.6(4)
C45 C46 C51 C50 -177.2(3)
C47 C46 C51 N4 179.8(2)
C45 C46 C51 N4 0.0(4)
C50 C51 N4 C52 -31.0(4)
C46 C51 N4 C52 151.9(3)
C51 N4 C52 C2 175.3(2)
C3 C2 C52 N4 3.4(4)
C1 C2 C52 N4 -174.3(2)
O1 Al1 O3 C53 143.42(19)
O4 Al1 O3 C53 -37.43(19)
N1 Al1 O3 C53 -130.11(19)
N8 Al1 O3 C53 54.99(19)
Al1 O3 C53 C54 -45.5(3)
Al1 O3 C53 C58 135.10(19)
O3 C53 C54 C55 -178.6(2)
C58 C53 C54 C55 0.8(4)
O3 C53 C54 C104 -3.8(4)
C58 C53 C54 C104 175.6(2)
C53 C54 C55 C56 -3.3(4)
C104 C54 C55 C56 -178.0(2)
C54 C55 C56 C57 2.5(4)
C54 C55 C56 C59 -176.8(2)
C55 C56 C57 C58 0.6(4)
C59 C56 C57 C58 179.9(2)
C56 C57 C58 C53 -2.9(4)
C56 C57 C58 C63 -175.9(2)
O3 C53 C58 C57 -178.5(2)
C54 C53 C58 C57 2.1(3)
O3 C53 C58 C63 -5.2(3)
C54 C53 C58 C63 175.3(2)
C57 C56 C59 C61 119.1(3)
C55 C56 C59 C61 -61.6(3)
C57 C56 C59 C62 -0.7(4)
C55 C56 C59 C62 178.5(2)
C57 C56 C59 C60 -120.2(3)
C55 C56 C59 C60 59.1(3)
C57 C58 C63 N5 -1.9(4)
C53 C58 C63 N5 -175.0(2)
C58 C63 N5 C64 172.1(2)
C63 N5 C64 C65 48.4(4)
C63 N5 C64 C69 -133.2(3)
C69 C64 C65 C66 0.8(4)
N5 C64 C65 C66 179.2(3)
C64 C65 C66 C67 0.2(5)
C65 C66 C67 C68 -1.0(5)
C66 C67 C68 C69 0.8(5)
C67 C68 C69 C64 0.2(5)
C67 C68 C69 C70 -178.8(3)
C65 C64 C69 C68 -1.0(4)
N5 C64 C69 C68 -179.4(3)
C65 C64 C69 C70 178.1(2)
N5 C64 C69 C70 -0.4(4)
C68 C69 C70 C71 -107.4(3)
C64 C69 C70 C71 73.6(3)
C69 C70 C71 C72 -158.2(2)
C70 C71 C72 C73 -19.6(4)
C70 C71 C72 C77 161.8(2)
C77 C72 C73 C74 0.4(4)
C71 C72 C73 C74 -178.1(3)
C72 C73 C74 C75 -0.7(4)
C73 C74 C75 C76 0.2(5)
C74 C75 C76 C77 0.4(5)
C75 C76 C77 C72 -0.7(4)
C75 C76 C77 N6 169.8(3)
C73 C72 C77 C76 0.2(4)
C71 C72 C77 C76 178.8(3)
C73 C72 C77 N6 -170.0(2)
C71 C72 C77 N6 8.6(4)
C76 C77 N6 C78 78.1(3)
C72 C77 N6 C78 -111.5(3)
C77 N6 C78 C80 -168.5(2)
O3 Al1 O4 C79 -154.5(2)
N7 Al1 O4 C79 25.4(2)
N1 Al1 O4 C79 -69.4(2)
N8 Al1 O4 C79 120.7(2)
Al1 O4 C79 C84 -18.4(4)
Al1 O4 C79 C80 158.39(19)
O4 C79 C80 C81 -177.8(2)
C84 C79 C80 C81 -0.9(4)
O4 C79 C80 C78 1.0(4)
C84 C79 C80 C78 178.0(2)
N6 C78 C80 C81 28.9(4)
N6 C78 C80 C79 -149.9(3)
C79 C80 C81 C82 -0.5(4)
C78 C80 C81 C82 -179.4(3)
C80 C81 C82 C83 0.9(4)
C80 C81 C82 C85 179.0(3)
C81 C82 C83 C84 0.1(4)
C85 C82 C83 C84 -177.9(3)
C82 C83 C84 C79 -1.5(4)
C82 C83 C84 C89 179.6(3)
O4 C79 C84 C83 178.8(2)
C80 C79 C84 C83 1.8(4)
O4 C79 C84 C89 -2.3(4)
C80 C79 C84 C89 -179.2(2)
C83 C82 C85 C87 112.6(3)
C81 C82 C85 C87 -65.3(3)
C83 C82 C85 C86 -126.8(3)
C81 C82 C85 C86 55.3(4)
C83 C82 C85 C88 -6.6(4)
C81 C82 C85 C88 175.5(3)
C83 C84 C89 N7 -177.5(3)
C79 C84 C89 N7 3.5(4)
C84 C89 N7 C90 -171.2(3)
C84 C89 N7 Al1 11.4(4)
C89 N7 C90 C91 -116.2(3)
Al1 N7 C90 C91 61.1(3)
C89 N7 C90 C95 61.4(3)
Al1 N7 C90 C95 -121.4(2)
C95 C90 C91 C92 -1.0(4)
N7 C90 C91 C92 176.5(2)
C90 C91 C92 C93 -0.4(4)
C91 C92 C93 C94 0.9(4)
C92 C93 C94 C95 0.1(4)
C93 C94 C95 C90 -1.4(4)
C93 C94 C95 C96 175.8(3)
C91 C90 C95 C94 1.8(4)
N7 C90 C95 C94 -175.7(2)
C91 C90 C95 C96 -175.1(2)
N7 C90 C95 C96 7.3(4)
C94 C95 C96 C97 -123.7(3)
C90 C95 C96 C97 53.2(3)
C95 C96 C97 C98 41.6(3)
C96 C97 C98 C103 -121.3(3)
C96 C97 C98 C99 57.8(3)
C103 C98 C99 C100 2.4(4)
C97 C98 C99 C100 -176.7(2)
C98 C99 C100 C101 -1.3(4)
C99 C100 C101 C102 -0.5(4)
C100 C101 C102 C103 1.1(4)
C99 C98 C103 C102 -1.8(3)
C97 C98 C103 C102 177.3(2)
C99 C98 C103 N8 177.1(2)
C97 C98 C103 N8 -3.9(4)
C101 C102 C103 C98 0.1(4)
C101 C102 C103 N8 -178.8(2)
C98 C103 N8 C104 -105.0(3)
C102 C103 N8 C104 73.9(3)
C98 C103 N8 Al1 83.5(3)
C102 C103 N8 Al1 -97.6(2)
C103 N8 C104 C54 -168.1(2)
Al1 N8 C104 C54 4.0(3)
C55 C54 C104 N8 -162.5(2)
C53 C54 C104 N8 22.8(4)
